data_4106861
loop_
_publ_author_name
'Joseph R. Stringer'
'J. Aaron Crapster'
'Ilia A. Guzei'
'Helen E. Blackwell'

_publ_contact_author_address
;
Department of Chemistry
University of Wisconsin-Madison
1101 University Ave
Madison, WI  53706
USA
;
_publ_contact_author_email iguzei@chem.wisc.edu
_publ_contact_author_fax 608-262-0381
_publ_contact_author_name
;
Guzei, Ilia A. 
;
_publ_contact_author_phone 608-263-4694
_publ_section_title
;
 Extraordinarily Robust Polyproline Type I Peptoid Helices Generated via
 the Incorporation of \a-Chiral Aromatic N-1-Naphthylethyl Side Chains
;
_journal_name_full 'Journal of the American Chemical Society'
_journal_page_first 15559
_journal_page_last 15567
_journal_paper_doi 10.1021/ja204755p
_journal_volume 133
_journal_year 2011
_chemical_absolute_configuration ad
_chemical_formula_moiety 'C16 H18 N2 O2'
_chemical_formula_sum 'C16 H18 N2 O2'
_chemical_formula_weight 270.32
_space_group_IT_number 19
_symmetry_cell_setting orthorhombic
_symmetry_Int_Tables_number 19
_symmetry_space_group_name_Hall 'P 2ac 2ab'
_symmetry_space_group_name_H-M 'P 21 21 21'
_atom_sites_solution_hydrogens geom
_atom_sites_solution_primary direct
_atom_sites_solution_secondary difmap
_cell_angle_alpha 90.00
_cell_angle_beta 90.00
_cell_angle_gamma 90.00
_cell_formula_units_Z 4
_cell_length_a 7.4496(2)
_cell_length_b 7.5774(2)
_cell_length_c 25.0094(5)
_cell_measurement_reflns_used 9873
_cell_measurement_temperature 100(2)
_cell_measurement_theta_max 69.2099
_cell_measurement_theta_min 3.5345
_cell_volume 1411.75(6)
_computing_cell_refinement 'SAINT Ver. 7.24A (Bruker-AXS, 2007)'
_computing_data_collection 'APEX2 Ver. 2.1-4 (Bruker-AXS, 2007)'
_computing_data_reduction 'SAINT Ver. 7.24A'
_computing_molecular_graphics 'SHELXTL Ver. 6.10'
_computing_publication_material 'SHELXTL Ver. 6.10'
_computing_structure_refinement 'SHELXTL Ver. 6.10'
_computing_structure_solution 'SHELXTL Ver. 6.10 (Sheldrick, 2008)'
_diffrn_ambient_temperature 100(2)
_diffrn_measured_fraction_theta_full 0.997
_diffrn_measured_fraction_theta_max 0.997
_diffrn_measurement_device_type 'Bruker APEX-II CCD'
_diffrn_measurement_method '0.50\\% \\w and 0.5 \\% \\f scans'
_diffrn_radiation_monochromator graphite
_diffrn_radiation_source 'fine-focus sealed tube'
_diffrn_radiation_type 'Cu K\a'
_diffrn_radiation_wavelength 1.54178
_diffrn_reflns_av_R_equivalents 0.0192
_diffrn_reflns_av_sigmaI/netI 0.0092
_diffrn_reflns_limit_h_max 8
_diffrn_reflns_limit_h_min -9
_diffrn_reflns_limit_k_max 9
_diffrn_reflns_limit_k_min -9
_diffrn_reflns_limit_l_max 30
_diffrn_reflns_limit_l_min -29
_diffrn_reflns_number 22717
_diffrn_reflns_theta_full 67.00
_diffrn_reflns_theta_max 69.76
_diffrn_reflns_theta_min 3.53
_exptl_absorpt_coefficient_mu 0.681
_exptl_absorpt_correction_T_max 0.9024
_exptl_absorpt_correction_T_min 0.8690
_exptl_absorpt_correction_type multi-scan
_exptl_absorpt_process_details
;
SADABS  (Bruker-AXS, 2003)
;
_exptl_crystal_colour colourless
_exptl_crystal_density_diffrn 1.272
_exptl_crystal_description block
_exptl_crystal_F_000 576
_exptl_crystal_size_max 0.21
_exptl_crystal_size_mid 0.16
_exptl_crystal_size_min 0.15
_refine_diff_density_max 0.163
_refine_diff_density_min -0.167
_refine_diff_density_rms 0.033
_refine_ls_abs_structure_details 'Flack H D (1983), Acta Cryst. A39, 876-881'
_refine_ls_abs_structure_Flack 0.04(18)
_refine_ls_extinction_method none
_refine_ls_goodness_of_fit_ref 0.984
_refine_ls_hydrogen_treatment constr
_refine_ls_matrix_type full
_refine_ls_number_parameters 184
_refine_ls_number_reflns 2628
_refine_ls_number_restraints 0
_refine_ls_restrained_S_all 0.984
_refine_ls_R_factor_all 0.0267
_refine_ls_R_factor_gt 0.0263
_refine_ls_shift/su_max 0.001
_refine_ls_shift/su_mean 0.000
_refine_ls_structure_factor_coef Fsqd
_refine_ls_weighting_details 'calc w=1/[\s^2^(Fo^2^)+(0.0514P)^2^+0.2460P] where P=(Fo^2^+2Fc^2^)/3'
_refine_ls_weighting_scheme calc
_refine_ls_wR_factor_gt 0.0718
_refine_ls_wR_factor_ref 0.0722
_reflns_number_gt 2592
_reflns_number_total 2628
_reflns_threshold_expression I>2\s(I)
_cod_data_source_file ja204755p_si_002_2.cif
_cod_data_source_block blackwell24
_cod_database_code 4106861

loop_
_symmetry_equiv_pos_as_xyz
'x, y, z'
'-x+1/2, -y, z+1/2'
'-x, y+1/2, -z+1/2'
'x+1/2, -y+1/2, -z'

loop_
_atom_site_label
_atom_site_type_symbol
_atom_site_fract_x
_atom_site_fract_y
_atom_site_fract_z
_atom_site_U_iso_or_equiv
_atom_site_adp_type
_atom_site_occupancy
_atom_site_symmetry_multiplicity
_atom_site_calc_flag
_atom_site_refinement_flags
O1 O 0.56981(12) 0.69217(13) 0.97100(4) 0.0331(2) Uani 1 1 d .
O2 O 0.98596(10) 0.43462(11) 0.90131(3) 0.02076(18) Uani 1 1 d .
N1 N 0.28066(13) 0.63903(14) 0.94868(4) 0.0209(2) Uani 1 1 d .
H1A H 0.2380 0.6991 0.9760 0.025 Uiso 1 1 calc R
H1B H 0.2066 0.5879 0.9261 0.025 Uiso 1 1 calc R
N2 N 0.68236(12) 0.43170(12) 0.89624(3) 0.0164(2) Uani 1 1 d .
C1 C 0.45662(15) 0.62549(15) 0.94160(5) 0.0197(2) Uani 1 1 d .
C2 C 0.51263(15) 0.52421(15) 0.89116(4) 0.0182(2) Uani 1 1 d .
H2A H 0.4177 0.4376 0.8823 0.022 Uiso 1 1 calc R
H2B H 0.5212 0.6084 0.8610 0.022 Uiso 1 1 calc R
C3 C 0.84387(15) 0.51294(15) 0.89215(4) 0.0182(2) Uani 1 1 d .
C4 C 0.84674(18) 0.70198(17) 0.87326(6) 0.0312(3) Uani 1 1 d .
H4A H 0.9709 0.7446 0.8723 0.047 Uiso 1 1 calc R
H4B H 0.7763 0.7752 0.8978 0.047 Uiso 1 1 calc R
H4C H 0.7948 0.7090 0.8373 0.047 Uiso 1 1 calc R
C5 C 0.67380(15) 0.24640(14) 0.91582(4) 0.0170(2) Uani 1 1 d .
H5 H 0.7997 0.2010 0.9176 0.020 Uiso 1 1 calc R
C6 C 0.59753(17) 0.24086(17) 0.97258(5) 0.0240(3) Uani 1 1 d .
H6A H 0.6740 0.3107 0.9964 0.036 Uiso 1 1 calc R
H6B H 0.5939 0.1184 0.9851 0.036 Uiso 1 1 calc R
H6C H 0.4758 0.2899 0.9726 0.036 Uiso 1 1 calc R
C7 C 0.57277(15) 0.13351(14) 0.87542(4) 0.0175(2) Uani 1 1 d .
C8 C 0.65722(15) 0.08450(14) 0.82597(4) 0.0168(2) Uani 1 1 d .
C9 C 0.83628(15) 0.13274(14) 0.81261(4) 0.0180(2) Uani 1 1 d .
H9 H 0.9044 0.2019 0.8369 0.022 Uiso 1 1 calc R
C10 C 0.91206(16) 0.08075(15) 0.76509(5) 0.0211(2) Uani 1 1 d .
H10 H 1.0316 0.1149 0.7569 0.025 Uiso 1 1 calc R
C11 C 0.81455(18) -0.02281(16) 0.72825(4) 0.0236(2) Uani 1 1 d .
H11 H 0.8680 -0.0577 0.6954 0.028 Uiso 1 1 calc R
C12 C 0.64312(17) -0.07246(15) 0.74011(5) 0.0226(3) Uani 1 1 d .
H12 H 0.5784 -0.1433 0.7154 0.027 Uiso 1 1 calc R
C13 C 0.55963(16) -0.02051(15) 0.78852(5) 0.0202(2) Uani 1 1 d .
C14 C 0.38093(17) -0.07179(16) 0.80017(5) 0.0245(3) Uani 1 1 d .
H14 H 0.3151 -0.1402 0.7751 0.029 Uiso 1 1 calc R
C15 C 0.30335(17) -0.02303(17) 0.84730(5) 0.0275(3) Uani 1 1 d .
H15 H 0.1833 -0.0572 0.8548 0.033 Uiso 1 1 calc R
C16 C 0.40028(16) 0.07781(16) 0.88497(5) 0.0230(3) Uani 1 1 d .
H16 H 0.3446 0.1080 0.9179 0.028 Uiso 1 1 calc R

loop_
_atom_site_aniso_label
_atom_site_aniso_U_11
_atom_site_aniso_U_22
_atom_site_aniso_U_33
_atom_site_aniso_U_23
_atom_site_aniso_U_13
_atom_site_aniso_U_12
O1 0.0236(5) 0.0431(5) 0.0326(5) -0.0193(4) -0.0055(4) -0.0013(4)
O2 0.0145(4) 0.0224(4) 0.0254(4) -0.0001(3) -0.0006(3) -0.0006(3)
N1 0.0179(5) 0.0239(5) 0.0209(5) -0.0071(4) 0.0016(4) 0.0006(4)
N2 0.0145(4) 0.0175(4) 0.0171(4) -0.0011(4) -0.0010(4) 0.0003(4)
C1 0.0190(6) 0.0203(5) 0.0198(5) -0.0039(4) -0.0019(4) 0.0009(5)
C2 0.0144(5) 0.0209(5) 0.0194(5) -0.0032(4) -0.0029(4) 0.0010(4)
C3 0.0169(5) 0.0196(5) 0.0181(5) -0.0015(4) 0.0000(4) -0.0006(5)
C4 0.0227(6) 0.0225(6) 0.0484(8) 0.0070(6) -0.0004(6) -0.0019(5)
C5 0.0154(5) 0.0181(5) 0.0174(5) 0.0025(4) -0.0003(4) 0.0014(4)
C6 0.0219(6) 0.0327(6) 0.0174(5) 0.0048(5) 0.0002(4) 0.0006(5)
C7 0.0169(5) 0.0145(5) 0.0211(5) 0.0043(4) -0.0031(4) 0.0005(4)
C8 0.0183(5) 0.0123(5) 0.0199(5) 0.0033(4) -0.0023(4) 0.0018(4)
C9 0.0190(5) 0.0151(5) 0.0198(5) 0.0010(4) -0.0029(4) 0.0007(5)
C10 0.0207(6) 0.0199(5) 0.0227(5) 0.0024(5) 0.0007(5) 0.0036(5)
C11 0.0321(6) 0.0209(5) 0.0177(5) -0.0009(4) -0.0006(5) 0.0078(5)
C12 0.0318(6) 0.0156(5) 0.0205(5) -0.0006(4) -0.0081(5) 0.0023(5)
C13 0.0233(6) 0.0133(5) 0.0240(5) 0.0037(4) -0.0059(4) 0.0010(4)
C14 0.0250(6) 0.0180(5) 0.0304(6) 0.0016(5) -0.0099(5) -0.0049(5)
C15 0.0200(6) 0.0249(6) 0.0375(7) 0.0053(5) -0.0031(5) -0.0068(5)
C16 0.0213(6) 0.0236(6) 0.0241(6) 0.0032(5) 0.0015(4) -0.0014(5)

loop_
_atom_type_symbol
_atom_type_description
_atom_type_scat_dispersion_real
_atom_type_scat_dispersion_imag
_atom_type_scat_source
C C 0.0181 0.0091 'International Tables Vol C Tables 4.2.6.8 and 6.1.1.4'
H H 0.0000 0.0000 'International Tables Vol C Tables 4.2.6.8 and 6.1.1.4'
N N 0.0311 0.0180 'International Tables Vol C Tables 4.2.6.8 and 6.1.1.4'
O O 0.0492 0.0322 'International Tables Vol C Tables 4.2.6.8 and 6.1.1.4'

loop_
_geom_angle_atom_site_label_1
_geom_angle_atom_site_label_2
_geom_angle_atom_site_label_3
_geom_angle
C1 N1 H1A 120.0
C1 N1 H1B 120.0
H1A N1 H1B 120.0
C3 N2 C2 123.19(9)
C3 N2 C5 119.43(9)
C2 N2 C5 116.56(9)
O1 C1 N1 124.54(11)
O1 C1 C2 120.76(10)
N1 C1 C2 114.64(10)
N2 C2 C1 113.98(9)
N2 C2 H2A 108.8
C1 C2 H2A 108.8
N2 C2 H2B 108.8
C1 C2 H2B 108.8
H2A C2 H2B 107.7
O2 C3 N2 121.91(10)
O2 C3 C4 120.15(11)
N2 C3 C4 117.88(10)
C3 C4 H4A 109.5
C3 C4 H4B 109.5
H4A C4 H4B 109.5
C3 C4 H4C 109.5
H4A C4 H4C 109.5
H4B C4 H4C 109.5
N2 C5 C7 109.44(8)
N2 C5 C6 110.31(9)
C7 C5 C6 114.63(10)
N2 C5 H5 107.4
C7 C5 H5 107.4
C6 C5 H5 107.4
C5 C6 H6A 109.5
C5 C6 H6B 109.5
H6A C6 H6B 109.5
C5 C6 H6C 109.5
H6A C6 H6C 109.5
H6B C6 H6C 109.5
C16 C7 C8 118.69(10)
C16 C7 C5 121.31(10)
C8 C7 C5 120.01(10)
C9 C8 C13 117.81(10)
C9 C8 C7 123.11(10)
C13 C8 C7 119.07(10)
C10 C9 C8 120.98(10)
C10 C9 H9 119.5
C8 C9 H9 119.5
C9 C10 C11 120.85(11)
C9 C10 H10 119.6
C11 C10 H10 119.6
C12 C11 C10 119.56(11)
C12 C11 H11 120.2
C10 C11 H11 120.2
C11 C12 C13 121.34(11)
C11 C12 H12 119.3
C13 C12 H12 119.3
C12 C13 C14 120.78(11)
C12 C13 C8 119.46(11)
C14 C13 C8 119.75(11)
C15 C14 C13 120.10(11)
C15 C14 H14 120.0
C13 C14 H14 120.0
C14 C15 C16 120.44(11)
C14 C15 H15 119.8
C16 C15 H15 119.8
C7 C16 C15 121.93(11)
C7 C16 H16 119.0
C15 C16 H16 119.0

loop_
_geom_bond_atom_site_label_1
_geom_bond_atom_site_label_2
_geom_bond_distance
_geom_bond_publ_flag
O1 C1 1.2275(14) yes
O2 C3 1.2350(14) yes
N1 C1 1.3267(16) ?
N1 H1A 0.8800 ?
N1 H1B 0.8800 ?
N2 C3 1.3554(15) ?
N2 C2 1.4514(14) ?
N2 C5 1.4884(14) ?
C1 C2 1.5344(16) ?
C2 H2A 0.9900 ?
C2 H2B 0.9900 ?
C3 C4 1.5085(17) ?
C4 H4A 0.9800 ?
C4 H4B 0.9800 ?
C4 H4C 0.9800 ?
C5 C7 1.5229(15) ?
C5 C6 1.5294(15) ?
C5 H5 1.0000 ?
C6 H6A 0.9800 ?
C6 H6B 0.9800 ?
C6 H6C 0.9800 ?
C7 C16 1.3734(17) ?
C7 C8 1.4364(15) ?
C8 C9 1.4229(16) ?
C8 C13 1.4278(16) ?
C9 C10 1.3735(16) ?
C9 H9 0.9500 ?
C10 C11 1.4115(17) ?
C10 H10 0.9500 ?
C11 C12 1.3640(19) ?
C11 H11 0.9500 ?
C12 C13 1.4170(17) ?
C12 H12 0.9500 ?
C13 C14 1.4171(17) ?
C14 C15 1.3637(19) ?
C14 H14 0.9500 ?
C15 C16 1.4117(18) ?
C15 H15 0.9500 ?
C16 H16 0.9500 ?

loop_
_geom_hbond_atom_site_label_D
_geom_hbond_atom_site_label_H
_geom_hbond_atom_site_label_A
_geom_hbond_distance_DH
_geom_hbond_distance_HA
_geom_hbond_distance_DA
_geom_hbond_angle_DHA
_geom_hbond_site_symmetry_A
N1 H1A O1 0.88 2.00 2.8529(13) 162.3 4_467
N1 H1B O2 0.88 2.11 2.9363(13) 157.1 1_455

loop_
_geom_torsion_atom_site_label_1
_geom_torsion_atom_site_label_2
_geom_torsion_atom_site_label_3
_geom_torsion_atom_site_label_4
_geom_torsion
C3 N2 C2 C1 -78.98(13)
C5 N2 C2 C1 90.56(11)
O1 C1 C2 N2 32.79(16)
N1 C1 C2 N2 -149.70(11)
C2 N2 C3 O2 173.43(10)
C5 N2 C3 O2 4.18(15)
C2 N2 C3 C4 -9.48(15)
C5 N2 C3 C4 -178.74(10)
C3 N2 C5 C7 -125.77(10)
C2 N2 C5 C7 64.27(11)
C3 N2 C5 C6 107.22(11)
C2 N2 C5 C6 -62.73(12)
N2 C5 C7 C16 -105.42(11)
C6 C5 C7 C16 19.10(15)
N2 C5 C7 C8 74.03(12)
C6 C5 C7 C8 -161.44(10)
C16 C7 C8 C9 -178.88(10)
C5 C7 C8 C9 1.65(16)
C16 C7 C8 C13 -0.15(15)
C5 C7 C8 C13 -179.62(9)
C13 C8 C9 C10 0.39(16)
C7 C8 C9 C10 179.14(10)
C8 C9 C10 C11 -0.30(17)
C9 C10 C11 C12 -0.26(17)
C10 C11 C12 C13 0.73(17)
C11 C12 C13 C14 179.49(10)
C11 C12 C13 C8 -0.62(16)
C9 C8 C13 C12 0.06(15)
C7 C8 C13 C12 -178.74(10)
C9 C8 C13 C14 179.95(10)
C7 C8 C13 C14 1.15(15)
C12 C13 C14 C15 178.99(11)
C8 C13 C14 C15 -0.90(17)
C13 C14 C15 C16 -0.37(18)
C8 C7 C16 C15 -1.13(17)
C5 C7 C16 C15 178.33(10)
C14 C15 C16 C7 1.42(18)
